data_7014635
loop_
_publ_author_name
'Akagi, Fumio'
'Ishida, Yutaka'
'Matsuo, Tsukasa'
'Kawaguchi, Hiroyuki'

_publ_section_title
;
 Synthesis and reactivity of niobium complexes having a tripodal
 triaryloxide ligand in bidentate, tridentate, and tetradentate
 coordination modes.
;
_journal_issue 10
_journal_name_full 'Dalton transactions (Cambridge, England : 2003)'
_journal_page_first 2375
_journal_page_last 2382
_journal_paper_doi 10.1039/c0dt01022g
_journal_volume 40
_journal_year 2011
_chemical_formula_moiety 'C45 H65 Cl3 N Nb O3'
_chemical_formula_sum 'C45 H65 Cl3 N Nb O3'
_chemical_formula_weight 867.28
_space_group_IT_number 14
_symmetry_cell_setting monoclinic
_symmetry_Int_Tables_number 14
_symmetry_space_group_name_Hall '-P 2ybc'
_symmetry_space_group_name_H-M 'P 1 21/c 1'
_atom_sites_solution_hydrogens geom
_atom_sites_solution_primary direct
_atom_sites_solution_secondary difmap
_audit_creation_date 2010-11-16
_audit_creation_method 'by CrystalStructure 4.0'
_cell_angle_alpha 90.0000
_cell_angle_beta 116.921(5)
_cell_angle_gamma 90.0000
_cell_formula_units_Z 4
_cell_length_a 12.485(5)
_cell_length_b 20.674(8)
_cell_length_c 20.252(8)
_cell_measurement_reflns_used 6422
_cell_measurement_temperature 173
_cell_measurement_theta_max 27.48
_cell_measurement_theta_min 3.03
_cell_volume 4661(3)
_computing_cell_refinement CrystalClear
_computing_data_collection 'CrystalClear (Rigaku Corp., 2000)'
_computing_data_reduction CrystalClear
_computing_molecular_graphics 'CrystalStructure 4.0'
_computing_publication_material 'CrystalStructure 4.0 (Rigaku, 2010)'
_computing_structure_refinement 'SHELXL97 (Sheldrick, 2008)'
_computing_structure_solution 'SHELXS97 (Sheldrick, 2008)'
_diffrn_ambient_temperature 173
_diffrn_detector_area_resol_mean 7.314
_diffrn_measured_fraction_theta_full 0.981
_diffrn_measured_fraction_theta_max 0.981
_diffrn_measurement_device_type 'Rigaku Mercury70'
_diffrn_measurement_method \w
_diffrn_radiation_type 'Mo K\a'
_diffrn_radiation_wavelength 0.71070
_diffrn_reflns_av_R_equivalents 0.0983
_diffrn_reflns_limit_h_max 14
_diffrn_reflns_limit_h_min -15
_diffrn_reflns_limit_k_max 25
_diffrn_reflns_limit_k_min -25
_diffrn_reflns_limit_l_max 25
_diffrn_reflns_limit_l_min -19
_diffrn_reflns_number 34400
_diffrn_reflns_theta_full 26.50
_diffrn_reflns_theta_max 26.50
_diffrn_standards_number 0
_exptl_absorpt_coefficient_mu 0.466
_exptl_absorpt_correction_T_max 0.911
_exptl_absorpt_correction_T_min 0.785
_exptl_absorpt_correction_type multi-scan
_exptl_absorpt_process_details 'REQAB (Rigaku, 1998)'
_exptl_crystal_colour red
_exptl_crystal_density_diffrn 1.236
_exptl_crystal_density_method 'not measured'
_exptl_crystal_description prism
_exptl_crystal_F_000 1832.00
_exptl_crystal_size_max 0.200
_exptl_crystal_size_mid 0.200
_exptl_crystal_size_min 0.200
_refine_diff_density_max 0.370
_refine_diff_density_min -0.410
_refine_ls_extinction_method none
_refine_ls_goodness_of_fit_ref 1.116
_refine_ls_hydrogen_treatment constr
_refine_ls_number_parameters 482
_refine_ls_number_reflns 9471
_refine_ls_number_restraints 0
_refine_ls_R_factor_gt 0.0789
_refine_ls_shift/su_max 0.000
_refine_ls_structure_factor_coef Fsqd
_refine_ls_weighting_details 'w = 1/[\s^2^(Fo^2^)+(0.0404P)^2^+3.1693P] where P=(Fo^2^+2Fc^2^)/3'
_refine_ls_weighting_scheme calc
_refine_ls_wR_factor_ref 0.1322
_reflns_number_gt 6502
_reflns_number_total 9473
_reflns_threshold_expression F^2^>2.0\s(F^2^)
_cod_data_source_file C0DT01022G.TXT
_cod_data_source_block '_O2OHNbCl3-AN-Complex-1'
_cod_original_cell_volume 4661(4)
_cod_database_code 7014635

loop_
_symmetry_equiv_pos_site_id
_symmetry_equiv_pos_as_xyz
1 +X,+Y,+Z
2 -X,1/2+Y,1/2-Z
3 -X,-Y,-Z
4 +X,1/2-Y,1/2+Z

loop_
_atom_site_label
_atom_site_type_symbol
_atom_site_fract_x
_atom_site_fract_y
_atom_site_fract_z
_atom_site_U_iso_or_equiv
_atom_site_adp_type
_atom_site_occupancy
_atom_site_symmetry_multiplicity
_atom_site_calc_flag
_atom_site_refinement_flags
_atom_site_disorder_assembly
_atom_site_disorder_group
Nb(1) Nb 0.72927(4) 0.88402(2) 0.04967(2) 0.02206(12) Uani 1.0 4 d . . .
Cl(1) Cl 0.63421(13) 0.92124(6) 0.12107(7) 0.0432(4) Uani 1.0 4 d . . .
Cl(2) Cl 0.53854(11) 0.87928(8) -0.05300(7) 0.0469(4) Uani 1.0 4 d . . .
Cl(3) Cl 0.91625(11) 0.91973(6) 0.14900(6) 0.0321(3) Uani 1.0 4 d . . .
O(1) O 0.7308(3) 0.79938(14) 0.08007(15) 0.0216(7) Uani 1.0 4 d . . .
O(2) O 1.1353(3) 0.84824(15) 0.12991(17) 0.0309(8) Uani 1.0 4 d . . .
O(3) O 0.8055(3) 0.86786(13) -0.01007(14) 0.0208(7) Uani 1.0 4 d . . .
N(1) N 0.7234(4) 0.9892(2) 0.0164(2) 0.0367(11) Uani 1.0 4 d . . .
C(1) C 0.9378(4) 0.7607(2) 0.0692(3) 0.0174(10) Uani 1.0 4 d . . .
C(2) C 0.8364(4) 0.7140(2) 0.0564(2) 0.0186(10) Uani 1.0 4 d . . .
C(3) C 0.7418(4) 0.7338(2) 0.0707(2) 0.0189(10) Uani 1.0 4 d . . .
C(4) C 0.6566(4) 0.6895(3) 0.0738(3) 0.0230(11) Uani 1.0 4 d . . .
C(5) C 0.6630(4) 0.6271(2) 0.0513(3) 0.0254(11) Uani 1.0 4 d . . .
C(6) C 0.7467(4) 0.6064(3) 0.0277(3) 0.0246(11) Uani 1.0 4 d . . .
C(7) C 0.8330(4) 0.6506(2) 0.0313(3) 0.0218(10) Uani 1.0 4 d . . .
C(8) C 1.0639(4) 0.7381(2) 0.1264(2) 0.0192(10) Uani 1.0 4 d . . .
C(9) C 1.1545(4) 0.7853(3) 0.1567(3) 0.0224(10) Uani 1.0 4 d . . .
C(10) C 1.2676(4) 0.7708(3) 0.2163(3) 0.0267(11) Uani 1.0 4 d . . .
C(11) C 1.2855(4) 0.7063(3) 0.2394(3) 0.0293(12) Uani 1.0 4 d . . .
C(12) C 1.1992(4) 0.6579(3) 0.2104(3) 0.0234(11) Uani 1.0 4 d . . .
C(13) C 1.0884(4) 0.6759(2) 0.1548(3) 0.0209(10) Uani 1.0 4 d . . .
C(14) C 0.5668(4) 0.7086(3) 0.1025(3) 0.0292(12) Uani 1.0 4 d . . .
C(15) C 0.4717(5) 0.7559(3) 0.0485(3) 0.0390(13) Uani 1.0 4 d . . .
C(16) C 0.4990(5) 0.6499(3) 0.1101(3) 0.0432(14) Uani 1.0 4 d . . .
C(17) C 0.6330(5) 0.7403(3) 0.1791(3) 0.0373(13) Uani 1.0 4 d . . .
C(18) C 0.7408(5) 0.5366(3) 0.0005(3) 0.0303(12) Uani 1.0 4 d . . .
C(19) C 0.6217(5) 0.5265(3) -0.0697(3) 0.0507(16) Uani 1.0 4 d . . .
C(20) C 0.7460(6) 0.4893(3) 0.0603(3) 0.0500(16) Uani 1.0 4 d . . .
C(21) C 0.8444(5) 0.5205(3) -0.0167(4) 0.0495(16) Uani 1.0 4 d . . .
C(22) C 1.3638(5) 0.8232(3) 0.2555(3) 0.0310(12) Uani 1.0 4 d . . .
C(23) C 1.4793(5) 0.7941(3) 0.3179(3) 0.0471(16) Uani 1.0 4 d . . .
C(24) C 1.4005(5) 0.8580(3) 0.2018(3) 0.0381(13) Uani 1.0 4 d . . .
C(25) C 1.3169(5) 0.8741(3) 0.2904(3) 0.0439(15) Uani 1.0 4 d . . .
C(26) C 1.2236(5) 0.5897(3) 0.2428(3) 0.0279(12) Uani 1.0 4 d . . .
C(27) C 1.2297(5) 0.5932(3) 0.3205(3) 0.0352(13) Uani 1.0 4 d . . .
C(28) C 1.3433(5) 0.5644(3) 0.2500(3) 0.0388(14) Uani 1.0 4 d . . .
C(29) C 1.1257(5) 0.5419(3) 0.1970(3) 0.0440(15) Uani 1.0 4 d . . .
C(30) C 0.6784(5) 0.9244(3) -0.1702(3) 0.0357(13) Uani 1.0 4 d . . .
C(31) C 0.8331(5) 0.9344(3) -0.2148(3) 0.0377(13) Uani 1.0 4 d . . .
C(32) C 0.8137(4) 0.9214(3) -0.1457(3) 0.0242(11) Uani 1.0 4 d . . .
C(33) C 0.8781(5) 0.9766(3) -0.0900(3) 0.0342(13) Uani 1.0 4 d . . .
C(34) C 0.8667(4) 0.8570(2) -0.1084(3) 0.0190(10) Uani 1.0 4 d . . .
C(35) C 0.9218(4) 0.8152(3) -0.1385(3) 0.0217(10) Uani 1.0 4 d . . .
C(36) C 0.9797(4) 0.7576(2) -0.1057(3) 0.0222(10) Uani 1.0 4 d . . .
C(37) C 0.9884(4) 0.7434(2) -0.0363(3) 0.0223(10) Uani 1.0 4 d . . .
C(38) C 0.9334(4) 0.7806(2) -0.0043(3) 0.0188(10) Uani 1.0 4 d . . .
C(39) C 0.8684(4) 0.8359(2) -0.0416(3) 0.0196(10) Uani 1.0 4 d . . .
C(40) C 1.0315(5) 0.7107(3) -0.1423(3) 0.0273(11) Uani 1.0 4 d . . .
C(41) C 1.0123(5) 0.7333(3) -0.2185(3) 0.0393(14) Uani 1.0 4 d . . .
C(42) C 1.1662(5) 0.7043(4) -0.0926(3) 0.0590(19) Uani 1.0 4 d . . .
C(43) C 0.9720(7) 0.6450(3) -0.1507(4) 0.0597(19) Uani 1.0 4 d . . .
C(44) C 0.7303(6) 1.0431(3) 0.0077(3) 0.0398(14) Uani 1.0 4 d . . .
C(45) C 0.7478(7) 1.1125(3) -0.0008(4) 0.075(3) Uani 1.0 4 d . . .
H(1) H 0.9262 0.7979 0.0888 0.0300 Uiso 1.0 4 calc R . .
H(2) H 1.0665 0.8604 0.1223 0.0371 Uiso 1.0 4 calc R . .
H(5) H 0.6070 0.5962 0.0519 0.0305 Uiso 1.0 4 calc R . .
H(7) H 0.8915 0.6373 0.0164 0.0261 Uiso 1.0 4 calc R . .
H(11) H 1.3621 0.6946 0.2776 0.0352 Uiso 1.0 4 calc R . .
H(13) H 1.0267 0.6443 0.1351 0.0250 Uiso 1.0 4 calc R . .
H(15A) H 0.4086 0.7625 0.0639 0.0467 Uiso 1.0 4 calc R . .
H(15B) H 0.4363 0.7377 -0.0017 0.0467 Uiso 1.0 4 calc R . .
H(15C) H 0.5099 0.7974 0.0488 0.0467 Uiso 1.0 4 calc R . .
H(16A) H 0.5563 0.6156 0.1370 0.0518 Uiso 1.0 4 calc R . .
H(16B) H 0.4428 0.6343 0.0607 0.0518 Uiso 1.0 4 calc R . .
H(16C) H 0.4542 0.6622 0.1374 0.0518 Uiso 1.0 4 calc R . .
H(17A) H 0.7007 0.7129 0.2113 0.0447 Uiso 1.0 4 calc R . .
H(17B) H 0.5776 0.7453 0.2009 0.0447 Uiso 1.0 4 calc R . .
H(17C) H 0.6630 0.7829 0.1740 0.0447 Uiso 1.0 4 calc R . .
H(19A) H 0.6237 0.5502 -0.1110 0.0609 Uiso 1.0 4 calc R . .
H(19B) H 0.5552 0.5425 -0.0612 0.0609 Uiso 1.0 4 calc R . .
H(19C) H 0.6103 0.4803 -0.0817 0.0609 Uiso 1.0 4 calc R . .
H(20A) H 0.7352 0.4450 0.0411 0.0601 Uiso 1.0 4 calc R . .
H(20B) H 0.6820 0.4997 0.0739 0.0601 Uiso 1.0 4 calc R . .
H(20C) H 0.8241 0.4930 0.1041 0.0601 Uiso 1.0 4 calc R . .
H(21A) H 0.9207 0.5279 0.0276 0.0594 Uiso 1.0 4 calc R . .
H(21B) H 0.8403 0.5482 -0.0570 0.0594 Uiso 1.0 4 calc R . .
H(21C) H 0.8390 0.4751 -0.0316 0.0594 Uiso 1.0 4 calc R . .
H(23A) H 1.4601 0.7732 0.3546 0.0565 Uiso 1.0 4 calc R . .
H(23B) H 1.5381 0.8286 0.3417 0.0565 Uiso 1.0 4 calc R . .
H(23C) H 1.5130 0.7621 0.2968 0.0565 Uiso 1.0 4 calc R . .
H(24A) H 1.3323 0.8832 0.1660 0.0457 Uiso 1.0 4 calc R . .
H(24B) H 1.4245 0.8260 0.1753 0.0457 Uiso 1.0 4 calc R . .
H(24C) H 1.4681 0.8871 0.2297 0.0457 Uiso 1.0 4 calc R . .
H(25A) H 1.3723 0.9109 0.3069 0.0527 Uiso 1.0 4 calc R . .
H(25B) H 1.3107 0.8553 0.3330 0.0527 Uiso 1.0 4 calc R . .
H(25C) H 1.2374 0.8888 0.2538 0.0527 Uiso 1.0 4 calc R . .
H(27A) H 1.1539 0.6105 0.3165 0.0423 Uiso 1.0 4 calc R . .
H(27B) H 1.2960 0.6216 0.3522 0.0423 Uiso 1.0 4 calc R . .
H(27C) H 1.2431 0.5497 0.3421 0.0423 Uiso 1.0 4 calc R . .
H(28A) H 1.3575 0.5208 0.2712 0.0465 Uiso 1.0 4 calc R . .
H(28B) H 1.4083 0.5931 0.2825 0.0465 Uiso 1.0 4 calc R . .
H(28C) H 1.3409 0.5631 0.2010 0.0465 Uiso 1.0 4 calc R . .
H(29A) H 1.1190 0.5395 0.1470 0.0528 Uiso 1.0 4 calc R . .
H(29B) H 1.0490 0.5563 0.1943 0.0528 Uiso 1.0 4 calc R . .
H(29C) H 1.1460 0.4991 0.2203 0.0528 Uiso 1.0 4 calc R . .
H(30A) H 0.6465 0.9657 -0.1951 0.0428 Uiso 1.0 4 calc R . .
H(30B) H 0.6638 0.9207 -0.1267 0.0428 Uiso 1.0 4 calc R . .
H(30C) H 0.6384 0.8887 -0.2043 0.0428 Uiso 1.0 4 calc R . .
H(31A) H 0.7946 0.9001 -0.2514 0.0452 Uiso 1.0 4 calc R . .
H(31B) H 0.9194 0.9351 -0.2004 0.0452 Uiso 1.0 4 calc R . .
H(31C) H 0.7976 0.9762 -0.2365 0.0452 Uiso 1.0 4 calc R . .
H(33A) H 0.8344 1.0173 -0.1089 0.0411 Uiso 1.0 4 calc R . .
H(33B) H 0.9603 0.9812 -0.0838 0.0411 Uiso 1.0 4 calc R . .
H(33C) H 0.8805 0.9664 -0.0422 0.0411 Uiso 1.0 4 calc R . .
H(35) H 0.9196 0.8271 -0.1844 0.0261 Uiso 1.0 4 calc R . .
H(37) H 1.0338 0.7068 -0.0103 0.0267 Uiso 1.0 4 calc R . .
H(41A) H 0.9264 0.7402 -0.2503 0.0471 Uiso 1.0 4 calc R . .
H(41B) H 1.0425 0.7003 -0.2406 0.0471 Uiso 1.0 4 calc R . .
H(41C) H 1.0557 0.7739 -0.2136 0.0471 Uiso 1.0 4 calc R . .
H(42A) H 1.1999 0.6722 -0.1136 0.0708 Uiso 1.0 4 calc R . .
H(42B) H 1.1802 0.6905 -0.0430 0.0708 Uiso 1.0 4 calc R . .
H(42C) H 1.2051 0.7462 -0.0891 0.0708 Uiso 1.0 4 calc R . .
H(43A) H 0.8848 0.6496 -0.1797 0.0716 Uiso 1.0 4 calc R . .
H(43B) H 0.9907 0.6277 -0.1016 0.0716 Uiso 1.0 4 calc R . .
H(43C) H 1.0022 0.6153 -0.1762 0.0716 Uiso 1.0 4 calc R . .
H(45A) H 0.7827 1.1180 -0.0352 0.0900 Uiso 1.0 4 calc R . .
H(45B) H 0.8022 1.1309 0.0475 0.0900 Uiso 1.0 4 calc R . .
H(45C) H 0.6702 1.1348 -0.0204 0.0900 Uiso 1.0 4 calc R . .

loop_
_atom_site_aniso_label
_atom_site_aniso_U_11
_atom_site_aniso_U_22
_atom_site_aniso_U_33
_atom_site_aniso_U_12
_atom_site_aniso_U_13
_atom_site_aniso_U_23
Nb(1) 0.0278(3) 0.0160(2) 0.0234(3) 0.0045(2) 0.01256(18) -0.00047(19)
Cl(1) 0.0614(9) 0.0288(8) 0.0599(9) 0.0004(7) 0.0454(8) -0.0094(7)
Cl(2) 0.0290(7) 0.0674(11) 0.0363(8) 0.0078(8) 0.0078(6) 0.0116(8)
Cl(3) 0.0387(8) 0.0250(7) 0.0287(7) -0.0041(6) 0.0119(6) -0.0038(5)
O(1) 0.0223(17) 0.0158(17) 0.0287(17) 0.0014(13) 0.0132(14) -0.0033(13)
O(2) 0.0289(19) 0.0184(18) 0.043(2) 0.0006(14) 0.0146(16) 0.0088(15)
O(3) 0.0250(17) 0.0169(17) 0.0189(16) 0.0068(13) 0.0084(14) 0.0014(12)
N(1) 0.052(3) 0.026(3) 0.035(3) 0.012(3) 0.022(3) 0.002(2)
C(1) 0.018(3) 0.017(3) 0.019(3) 0.0022(19) 0.010(2) 0.0014(19)
C(2) 0.021(3) 0.016(3) 0.015(3) 0.0034(19) 0.0047(19) 0.0038(17)
C(3) 0.023(3) 0.014(3) 0.018(3) 0.0013(19) 0.007(2) -0.0023(17)
C(4) 0.021(3) 0.019(3) 0.027(3) 0.004(2) 0.010(2) -0.0013(19)
C(5) 0.023(3) 0.019(3) 0.035(3) 0.000(2) 0.013(3) 0.006(2)
C(6) 0.024(3) 0.019(3) 0.028(3) 0.000(2) 0.010(2) -0.002(2)
C(7) 0.027(3) 0.020(3) 0.020(3) 0.006(2) 0.012(2) -0.0004(19)
C(8) 0.024(3) 0.022(3) 0.014(3) 0.004(2) 0.012(2) 0.0024(18)
C(9) 0.025(3) 0.021(3) 0.024(3) 0.002(2) 0.013(3) 0.0041(19)
C(10) 0.024(3) 0.032(3) 0.026(3) -0.001(3) 0.013(3) -0.000(2)
C(11) 0.022(3) 0.040(4) 0.021(3) 0.003(3) 0.004(2) 0.005(3)
C(12) 0.026(3) 0.024(3) 0.021(3) 0.004(2) 0.011(3) 0.003(2)
C(13) 0.024(3) 0.020(3) 0.018(3) -0.000(2) 0.010(2) -0.0028(19)
C(14) 0.024(3) 0.028(3) 0.042(3) 0.001(2) 0.021(3) 0.001(3)
C(15) 0.026(3) 0.039(4) 0.053(4) 0.007(3) 0.019(3) 0.002(3)
C(16) 0.043(4) 0.038(4) 0.065(4) -0.002(3) 0.038(3) 0.002(3)
C(17) 0.038(3) 0.040(4) 0.040(3) 0.000(3) 0.023(3) -0.002(3)
C(18) 0.033(3) 0.018(3) 0.039(3) 0.000(2) 0.016(3) -0.008(2)
C(19) 0.050(4) 0.030(4) 0.059(4) -0.003(3) 0.013(3) -0.018(3)
C(20) 0.069(5) 0.019(3) 0.068(4) 0.008(3) 0.036(4) -0.001(3)
C(21) 0.055(4) 0.021(3) 0.075(4) -0.007(3) 0.032(4) -0.025(3)
C(22) 0.028(3) 0.034(3) 0.032(3) -0.006(3) 0.015(3) -0.002(3)
C(23) 0.038(4) 0.051(4) 0.039(4) -0.014(3) 0.006(3) 0.005(3)
C(24) 0.030(3) 0.041(4) 0.052(4) -0.002(3) 0.025(3) -0.000(3)
C(25) 0.043(4) 0.051(4) 0.044(4) -0.018(3) 0.025(3) -0.019(3)
C(26) 0.027(3) 0.029(3) 0.024(3) 0.008(3) 0.008(3) 0.007(2)
C(27) 0.037(3) 0.036(3) 0.035(3) 0.007(3) 0.018(3) 0.012(3)
C(28) 0.050(4) 0.036(4) 0.033(3) 0.014(3) 0.022(3) 0.007(3)
C(29) 0.055(4) 0.022(3) 0.038(3) 0.007(3) 0.006(3) 0.009(3)
C(30) 0.036(3) 0.038(4) 0.031(3) 0.014(3) 0.014(3) 0.010(3)
C(31) 0.052(4) 0.028(3) 0.036(3) 0.005(3) 0.022(3) 0.011(3)
C(32) 0.026(3) 0.026(3) 0.017(3) 0.003(2) 0.007(2) 0.006(2)
C(33) 0.046(4) 0.019(3) 0.036(3) -0.006(3) 0.018(3) 0.000(3)
C(34) 0.018(3) 0.018(3) 0.019(3) -0.0039(18) 0.006(2) -0.0006(18)
C(35) 0.026(3) 0.026(3) 0.017(3) -0.002(2) 0.012(2) 0.0004(19)
C(36) 0.023(3) 0.021(3) 0.025(3) -0.000(2) 0.013(2) -0.0026(19)
C(37) 0.025(3) 0.018(3) 0.025(3) 0.0049(19) 0.013(2) 0.0045(19)
C(38) 0.022(3) 0.017(3) 0.018(3) -0.0013(19) 0.010(2) 0.0031(18)
C(39) 0.020(3) 0.017(3) 0.020(3) 0.0007(19) 0.009(2) -0.0009(18)
C(40) 0.036(3) 0.024(3) 0.028(3) 0.001(3) 0.021(3) -0.002(2)
C(41) 0.054(4) 0.041(4) 0.033(3) 0.003(3) 0.029(3) -0.001(3)
C(42) 0.055(4) 0.076(5) 0.051(4) 0.034(4) 0.029(4) -0.000(4)
C(43) 0.111(6) 0.029(4) 0.062(4) -0.009(4) 0.060(4) -0.011(3)
C(44) 0.069(4) 0.029(4) 0.034(3) 0.016(3) 0.034(3) 0.008(3)
C(45) 0.159(8) 0.021(3) 0.058(4) 0.015(5) 0.060(5) 0.012(3)

loop_
_atom_type_symbol
_atom_type_description
_atom_type_scat_dispersion_real
_atom_type_scat_dispersion_imag
_atom_type_scat_source
C C 0.0033 0.0016 'International Tables Vol C Tables 4.2.6.8 and 6.1.1.4'
H H 0.0000 0.0000 'International Tables Vol C Tables 4.2.6.8 and 6.1.1.4'
N N 0.0061 0.0033 'International Tables Vol C Tables 4.2.6.8 and 6.1.1.4'
O O 0.0106 0.0060 'International Tables Vol C Tables 4.2.6.8 and 6.1.1.4'
Cl Cl 0.1484 0.1585 'International Tables Vol C Tables 4.2.6.8 and 6.1.1.4'
Nb Nb -2.0727 0.6215 'International Tables Vol C Tables 4.2.6.8 and 6.1.1.4'

loop_
_geom_angle_atom_site_label_1
_geom_angle_atom_site_label_2
_geom_angle_atom_site_label_3
_geom_angle
_geom_angle_publ_flag
_geom_angle_site_symmetry_1
_geom_angle_site_symmetry_2
_geom_angle_site_symmetry_3
Cl(1) Nb(1) Cl(2) 88.09(7) yes . . .
Cl(1) Nb(1) Cl(3) 87.41(6) yes . . .
Cl(1) Nb(1) O(1) 92.09(12) yes . . .
Cl(1) Nb(1) O(3) 171.33(10) yes . . .
Cl(1) Nb(1) N(1) 84.95(15) yes . . .
Cl(2) Nb(1) Cl(3) 164.51(6) yes . . .
Cl(2) Nb(1) O(1) 96.23(9) yes . . .
Cl(2) Nb(1) O(3) 91.65(9) yes . . .
Cl(2) Nb(1) N(1) 83.89(10) yes . . .
Cl(3) Nb(1) O(1) 98.74(8) yes . . .
Cl(3) Nb(1) O(3) 90.59(9) yes . . .
Cl(3) Nb(1) N(1) 80.95(10) yes . . .
O(1) Nb(1) O(3) 96.56(14) yes . . .
O(1) Nb(1) N(1) 177.03(18) yes . . .
O(3) Nb(1) N(1) 86.40(16) yes . . .
Nb(1) O(1) C(3) 150.0(4) yes . . .
Nb(1) O(3) C(39) 160.4(3) yes . . .
Nb(1) N(1) C(44) 172.2(4) yes . . .
C(2) C(1) C(8) 115.1(4) yes . . .
C(2) C(1) C(38) 110.3(3) yes . . .
C(8) C(1) C(38) 113.0(5) yes . . .
C(1) C(2) C(3) 119.8(4) yes . . .
C(1) C(2) C(7) 122.9(5) yes . . .
C(3) C(2) C(7) 117.4(5) yes . . .
O(1) C(3) C(2) 117.4(4) yes . . .
O(1) C(3) C(4) 120.0(5) yes . . .
C(2) C(3) C(4) 122.5(4) yes . . .
C(3) C(4) C(5) 115.4(5) yes . . .
C(3) C(4) C(14) 122.7(4) yes . . .
C(5) C(4) C(14) 121.9(5) yes . . .
C(4) C(5) C(6) 124.2(5) yes . . .
C(5) C(6) C(7) 117.6(5) yes . . .
C(5) C(6) C(18) 119.2(5) yes . . .
C(7) C(6) C(18) 123.2(5) yes . . .
C(2) C(7) C(6) 122.0(5) yes . . .
C(1) C(8) C(9) 117.6(4) yes . . .
C(1) C(8) C(13) 123.4(4) yes . . .
C(9) C(8) C(13) 118.7(4) yes . . .
O(2) C(9) C(8) 121.2(4) yes . . .
O(2) C(9) C(10) 117.5(4) yes . . .
C(8) C(9) C(10) 121.3(4) yes . . .
C(9) C(10) C(11) 115.8(4) yes . . .
C(9) C(10) C(22) 122.2(4) yes . . .
C(11) C(10) C(22) 122.0(4) yes . . .
C(10) C(11) C(12) 124.7(4) yes . . .
C(11) C(12) C(13) 116.7(4) yes . . .
C(11) C(12) C(26) 121.1(4) yes . . .
C(13) C(12) C(26) 122.0(4) yes . . .
C(8) C(13) C(12) 122.6(4) yes . . .
C(4) C(14) C(15) 110.7(5) yes . . .
C(4) C(14) C(16) 111.6(5) yes . . .
C(4) C(14) C(17) 110.0(4) yes . . .
C(15) C(14) C(16) 106.9(4) yes . . .
C(15) C(14) C(17) 109.6(4) yes . . .
C(16) C(14) C(17) 107.9(5) yes . . .
C(6) C(18) C(19) 109.2(4) yes . . .
C(6) C(18) C(20) 109.8(5) yes . . .
C(6) C(18) C(21) 112.3(5) yes . . .
C(19) C(18) C(20) 108.7(5) yes . . .
C(19) C(18) C(21) 109.1(5) yes . . .
C(20) C(18) C(21) 107.7(5) yes . . .
C(10) C(22) C(23) 111.6(4) yes . . .
C(10) C(22) C(24) 112.1(4) yes . . .
C(10) C(22) C(25) 110.5(5) yes . . .
C(23) C(22) C(24) 107.1(5) yes . . .
C(23) C(22) C(25) 107.6(4) yes . . .
C(24) C(22) C(25) 107.8(5) yes . . .
C(12) C(26) C(27) 107.7(4) yes . . .
C(12) C(26) C(28) 110.7(5) yes . . .
C(12) C(26) C(29) 112.9(4) yes . . .
C(27) C(26) C(28) 109.0(4) yes . . .
C(27) C(26) C(29) 107.9(5) yes . . .
C(28) C(26) C(29) 108.5(5) yes . . .
C(30) C(32) C(31) 107.6(4) yes . . .
C(30) C(32) C(33) 109.8(5) yes . . .
C(30) C(32) C(34) 111.2(4) yes . . .
C(31) C(32) C(33) 106.8(5) yes . . .
C(31) C(32) C(34) 112.9(5) yes . . .
C(33) C(32) C(34) 108.5(3) yes . . .
C(32) C(34) C(35) 120.6(5) yes . . .
C(32) C(34) C(39) 123.9(5) yes . . .
C(35) C(34) C(39) 115.4(4) yes . . .
C(34) C(35) C(36) 124.7(5) yes . . .
C(35) C(36) C(37) 116.6(5) yes . . .
C(35) C(36) C(40) 123.5(5) yes . . .
C(37) C(36) C(40) 119.9(4) yes . . .
C(36) C(37) C(38) 122.1(4) yes . . .
C(1) C(38) C(37) 120.4(4) yes . . .
C(1) C(38) C(39) 120.1(5) yes . . .
C(37) C(38) C(39) 119.5(5) yes . . .
O(3) C(39) C(34) 122.0(4) yes . . .
O(3) C(39) C(38) 116.7(5) yes . . .
C(34) C(39) C(38) 121.3(5) yes . . .
C(36) C(40) C(41) 112.9(4) yes . . .
C(36) C(40) C(42) 108.4(4) yes . . .
C(36) C(40) C(43) 109.1(6) yes . . .
C(41) C(40) C(42) 108.4(5) yes . . .
C(41) C(40) C(43) 108.4(4) yes . . .
C(42) C(40) C(43) 109.4(5) yes . . .
N(1) C(44) C(45) 176.3(7) yes . . .
C(9) O(2) H(2) 109.466 no . . .
C(2) C(1) H(1) 109.101 no . . .
C(8) C(1) H(1) 103.727 no . . .
C(38) C(1) H(1) 104.865 no . . .
C(4) C(5) H(5) 117.923 no . . .
C(6) C(5) H(5) 117.925 no . . .
C(2) C(7) H(7) 118.985 no . . .
C(6) C(7) H(7) 118.986 no . . .
C(10) C(11) H(11) 117.624 no . . .
C(12) C(11) H(11) 117.628 no . . .
C(8) C(13) H(13) 118.683 no . . .
C(12) C(13) H(13) 118.684 no . . .
C(14) C(15) H(15A) 109.473 no . . .
C(14) C(15) H(15B) 109.467 no . . .
C(14) C(15) H(15C) 109.472 no . . .
H(15A) C(15) H(15B) 109.471 no . . .
H(15A) C(15) H(15C) 109.468 no . . .
H(15B) C(15) H(15C) 109.476 no . . .
C(14) C(16) H(16A) 109.473 no . . .
C(14) C(16) H(16B) 109.466 no . . .
C(14) C(16) H(16C) 109.468 no . . .
H(16A) C(16) H(16B) 109.477 no . . .
H(16A) C(16) H(16C) 109.471 no . . .
H(16B) C(16) H(16C) 109.473 no . . .
C(14) C(17) H(17A) 109.472 no . . .
C(14) C(17) H(17B) 109.473 no . . .
C(14) C(17) H(17C) 109.475 no . . .
H(17A) C(17) H(17B) 109.474 no . . .
H(17A) C(17) H(17C) 109.472 no . . .
H(17B) C(17) H(17C) 109.462 no . . .
C(18) C(19) H(19A) 109.472 no . . .
C(18) C(19) H(19B) 109.472 no . . .
C(18) C(19) H(19C) 109.471 no . . .
H(19A) C(19) H(19B) 109.466 no . . .
H(19A) C(19) H(19C) 109.473 no . . .
H(19B) C(19) H(19C) 109.473 no . . .
C(18) C(20) H(20A) 109.472 no . . .
C(18) C(20) H(20B) 109.473 no . . .
C(18) C(20) H(20C) 109.464 no . . .
H(20A) C(20) H(20B) 109.472 no . . .
H(20A) C(20) H(20C) 109.476 no . . .
H(20B) C(20) H(20C) 109.470 no . . .
C(18) C(21) H(21A) 109.466 no . . .
C(18) C(21) H(21B) 109.471 no . . .
C(18) C(21) H(21C) 109.471 no . . .
H(21A) C(21) H(21B) 109.474 no . . .
H(21A) C(21) H(21C) 109.470 no . . .
H(21B) C(21) H(21C) 109.476 no . . .
C(22) C(23) H(23A) 109.472 no . . .
C(22) C(23) H(23B) 109.471 no . . .
C(22) C(23) H(23C) 109.469 no . . .
H(23A) C(23) H(23B) 109.475 no . . .
H(23A) C(23) H(23C) 109.474 no . . .
H(23B) C(23) H(23C) 109.466 no . . .
C(22) C(24) H(24A) 109.467 no . . .
C(22) C(24) H(24B) 109.465 no . . .
C(22) C(24) H(24C) 109.473 no . . .
H(24A) C(24) H(24B) 109.475 no . . .
H(24A) C(24) H(24C) 109.470 no . . .
H(24B) C(24) H(24C) 109.478 no . . .
C(22) C(25) H(25A) 109.468 no . . .
C(22) C(25) H(25B) 109.475 no . . .
C(22) C(25) H(25C) 109.475 no . . .
H(25A) C(25) H(25B) 109.472 no . . .
H(25A) C(25) H(25C) 109.473 no . . .
H(25B) C(25) H(25C) 109.465 no . . .
C(26) C(27) H(27A) 109.467 no . . .
C(26) C(27) H(27B) 109.470 no . . .
C(26) C(27) H(27C) 109.463 no . . .
H(27A) C(27) H(27B) 109.472 no . . .
H(27A) C(27) H(27C) 109.481 no . . .
H(27B) C(27) H(27C) 109.474 no . . .
C(26) C(28) H(28A) 109.469 no . . .
C(26) C(28) H(28B) 109.468 no . . .
C(26) C(28) H(28C) 109.468 no . . .
H(28A) C(28) H(28B) 109.469 no . . .
H(28A) C(28) H(28C) 109.480 no . . .
H(28B) C(28) H(28C) 109.473 no . . .
C(26) C(29) H(29A) 109.472 no . . .
C(26) C(29) H(29B) 109.470 no . . .
C(26) C(29) H(29C) 109.472 no . . .
H(29A) C(29) H(29B) 109.480 no . . .
H(29A) C(29) H(29C) 109.465 no . . .
H(29B) C(29) H(29C) 109.469 no . . .
C(32) C(30) H(30A) 109.467 no . . .
C(32) C(30) H(30B) 109.471 no . . .
C(32) C(30) H(30C) 109.468 no . . .
H(30A) C(30) H(30B) 109.477 no . . .
H(30A) C(30) H(30C) 109.477 no . . .
H(30B) C(30) H(30C) 109.467 no . . .
C(32) C(31) H(31A) 109.474 no . . .
C(32) C(31) H(31B) 109.468 no . . .
C(32) C(31) H(31C) 109.470 no . . .
H(31A) C(31) H(31B) 109.480 no . . .
H(31A) C(31) H(31C) 109.470 no . . .
H(31B) C(31) H(31C) 109.465 no . . .
C(32) C(33) H(33A) 109.471 no . . .
C(32) C(33) H(33B) 109.475 no . . .
C(32) C(33) H(33C) 109.473 no . . .
H(33A) C(33) H(33B) 109.469 no . . .
H(33A) C(33) H(33C) 109.471 no . . .
H(33B) C(33) H(33C) 109.469 no . . .
C(34) C(35) H(35) 117.671 no . . .
C(36) C(35) H(35) 117.678 no . . .
C(36) C(37) H(37) 118.958 no . . .
C(38) C(37) H(37) 118.959 no . . .
C(40) C(41) H(41A) 109.469 no . . .
C(40) C(41) H(41B) 109.467 no . . .
C(40) C(41) H(41C) 109.468 no . . .
H(41A) C(41) H(41B) 109.472 no . . .
H(41A) C(41) H(41C) 109.474 no . . .
H(41B) C(41) H(41C) 109.476 no . . .
C(40) C(42) H(42A) 109.471 no . . .
C(40) C(42) H(42B) 109.469 no . . .
C(40) C(42) H(42C) 109.474 no . . .
H(42A) C(42) H(42B) 109.475 no . . .
H(42A) C(42) H(42C) 109.464 no . . .
H(42B) C(42) H(42C) 109.474 no . . .
C(40) C(43) H(43A) 109.466 no . . .
C(40) C(43) H(43B) 109.466 no . . .
C(40) C(43) H(43C) 109.472 no . . .
H(43A) C(43) H(43B) 109.474 no . . .
H(43A) C(43) H(43C) 109.472 no . . .
H(43B) C(43) H(43C) 109.478 no . . .
C(44) C(45) H(45A) 109.465 no . . .
C(44) C(45) H(45B) 109.468 no . . .
C(44) C(45) H(45C) 109.473 no . . .
H(45A) C(45) H(45B) 109.480 no . . .
H(45A) C(45) H(45C) 109.478 no . . .
H(45B) C(45) H(45C) 109.463 no . . .

loop_
_geom_bond_atom_site_label_1
_geom_bond_atom_site_label_2
_geom_bond_distance
_geom_bond_publ_flag
_geom_bond_site_symmetry_1
_geom_bond_site_symmetry_2
Nb(1) Cl(1) 2.376(2) yes . .
Nb(1) Cl(2) 2.3495(13) yes . .
Nb(1) Cl(3) 2.4061(13) yes . .
Nb(1) O(1) 1.852(3) yes . .
Nb(1) O(3) 1.877(4) yes . .
Nb(1) N(1) 2.268(5) yes . .
O(1) C(3) 1.385(6) yes . .
O(2) C(9) 1.388(6) yes . .
O(3) C(39) 1.384(7) yes . .
N(1) C(44) 1.136(7) yes . .
C(1) C(2) 1.519(7) yes . .
C(1) C(8) 1.545(6) yes . .
C(1) C(38) 1.521(7) yes . .
C(2) C(3) 1.398(8) yes . .
C(2) C(7) 1.400(6) yes . .
C(3) C(4) 1.427(7) yes . .
C(4) C(5) 1.384(7) yes . .
C(4) C(14) 1.531(9) yes . .
C(5) C(6) 1.397(8) yes . .
C(6) C(7) 1.388(7) yes . .
C(6) C(18) 1.535(7) yes . .
C(8) C(9) 1.406(6) yes . .
C(8) C(13) 1.386(6) yes . .
C(9) C(10) 1.414(6) yes . .
C(10) C(11) 1.396(7) yes . .
C(10) C(22) 1.544(7) yes . .
C(11) C(12) 1.390(7) yes . .
C(12) C(13) 1.382(6) yes . .
C(12) C(26) 1.526(7) yes . .
C(14) C(15) 1.544(7) yes . .
C(14) C(16) 1.527(8) yes . .
C(14) C(17) 1.535(7) yes . .
C(18) C(19) 1.536(6) yes . .
C(18) C(20) 1.536(9) yes . .
C(18) C(21) 1.521(10) yes . .
C(22) C(23) 1.545(6) yes . .
C(22) C(24) 1.538(9) yes . .
C(22) C(25) 1.525(9) yes . .
C(26) C(27) 1.541(8) yes . .
C(26) C(28) 1.527(8) yes . .
C(26) C(29) 1.518(7) yes . .
C(30) C(32) 1.531(7) yes . .
C(31) C(32) 1.548(9) yes . .
C(32) C(33) 1.549(6) yes . .
C(32) C(34) 1.527(6) yes . .
C(34) C(35) 1.404(8) yes . .
C(34) C(39) 1.411(7) yes . .
C(35) C(36) 1.395(6) yes . .
C(36) C(37) 1.391(7) yes . .
C(36) C(40) 1.530(8) yes . .
C(37) C(38) 1.374(8) yes . .
C(38) C(39) 1.408(6) yes . .
C(40) C(41) 1.523(8) yes . .
C(40) C(42) 1.526(7) yes . .
C(40) C(43) 1.521(8) yes . .
C(44) C(45) 1.474(9) yes . .
O(2) H(2) 0.840 no . .
C(1) H(1) 0.908 no . .
C(5) H(5) 0.950 no . .
C(7) H(7) 0.950 no . .
C(11) H(11) 0.950 no . .
C(13) H(13) 0.950 no . .
C(15) H(15A) 0.980 no . .
C(15) H(15B) 0.980 no . .
C(15) H(15C) 0.980 no . .
C(16) H(16A) 0.980 no . .
C(16) H(16B) 0.980 no . .
C(16) H(16C) 0.980 no . .
C(17) H(17A) 0.980 no . .
C(17) H(17B) 0.980 no . .
C(17) H(17C) 0.980 no . .
C(19) H(19A) 0.980 no . .
C(19) H(19B) 0.980 no . .
C(19) H(19C) 0.980 no . .
C(20) H(20A) 0.980 no . .
C(20) H(20B) 0.980 no . .
C(20) H(20C) 0.980 no . .
C(21) H(21A) 0.980 no . .
C(21) H(21B) 0.980 no . .
C(21) H(21C) 0.980 no . .
C(23) H(23A) 0.980 no . .
C(23) H(23B) 0.980 no . .
C(23) H(23C) 0.980 no . .
C(24) H(24A) 0.980 no . .
C(24) H(24B) 0.980 no . .
C(24) H(24C) 0.980 no . .
C(25) H(25A) 0.980 no . .
C(25) H(25B) 0.980 no . .
C(25) H(25C) 0.980 no . .
C(27) H(27A) 0.980 no . .
C(27) H(27B) 0.980 no . .
C(27) H(27C) 0.980 no . .
C(28) H(28A) 0.980 no . .
C(28) H(28B) 0.980 no . .
C(28) H(28C) 0.980 no . .
C(29) H(29A) 0.980 no . .
C(29) H(29B) 0.980 no . .
C(29) H(29C) 0.980 no . .
C(30) H(30A) 0.980 no . .
C(30) H(30B) 0.980 no . .
C(30) H(30C) 0.980 no . .
C(31) H(31A) 0.980 no . .
C(31) H(31B) 0.980 no . .
C(31) H(31C) 0.980 no . .
C(33) H(33A) 0.980 no . .
C(33) H(33B) 0.980 no . .
C(33) H(33C) 0.980 no . .
C(35) H(35) 0.950 no . .
C(37) H(37) 0.950 no . .
C(41) H(41A) 0.980 no . .
C(41) H(41B) 0.980 no . .
C(41) H(41C) 0.980 no . .
C(42) H(42A) 0.980 no . .
C(42) H(42B) 0.980 no . .
C(42) H(42C) 0.980 no . .
C(43) H(43A) 0.980 no . .
C(43) H(43B) 0.980 no . .
C(43) H(43C) 0.980 no . .
C(45) H(45A) 0.980 no . .
C(45) H(45B) 0.980 no . .
C(45) H(45C) 0.980 no . .

loop_
_geom_torsion_atom_site_label_1
_geom_torsion_atom_site_label_2
_geom_torsion_atom_site_label_3
_geom_torsion_atom_site_label_4
_geom_torsion
_geom_torsion_publ_flag
_geom_torsion_site_symmetry_1
_geom_torsion_site_symmetry_2
_geom_torsion_site_symmetry_3
_geom_torsion_site_symmetry_4
Cl(1) Nb(1) O(1) C(3) 162.8(4) no . . . .
Cl(2) Nb(1) O(1) C(3) 74.5(4) no . . . .
Cl(3) Nb(1) O(1) C(3) -109.5(4) no . . . .
O(3) Nb(1) O(1) C(3) -17.9(4) no . . . .
Nb(1) O(1) C(3) C(2) 45.9(6) no . . . .
Nb(1) O(1) C(3) C(4) -132.5(5) no . . . .
C(2) C(1) C(8) C(9) -161.9(4) no . . . .
C(2) C(1) C(8) C(13) 11.3(7) no . . . .
C(8) C(1) C(2) C(3) 119.9(4) no . . . .
C(8) C(1) C(2) C(7) -59.4(6) no . . . .
C(2) C(1) C(38) C(37) -86.1(5) no . . . .
C(2) C(1) C(38) C(39) 91.2(5) no . . . .
C(38) C(1) C(2) C(3) -110.9(4) no . . . .
C(38) C(1) C(2) C(7) 69.8(5) no . . . .
C(8) C(1) C(38) C(37) 44.3(5) no . . . .
C(8) C(1) C(38) C(39) -138.4(4) no . . . .
C(38) C(1) C(8) C(9) 70.2(5) no . . . .
C(38) C(1) C(8) C(13) -116.7(5) no . . . .
C(1) C(2) C(3) O(1) 14.0(5) no . . . .
C(1) C(2) C(3) C(4) -167.5(3) no . . . .
C(1) C(2) C(7) C(6) 172.8(3) no . . . .
C(3) C(2) C(7) C(6) -6.5(6) no . . . .
C(7) C(2) C(3) O(1) -166.6(3) no . . . .
C(7) C(2) C(3) C(4) 11.8(5) no . . . .
O(1) C(3) C(4) C(5) 169.4(3) no . . . .
O(1) C(3) C(4) C(14) -12.7(5) no . . . .
C(2) C(3) C(4) C(5) -9.0(5) no . . . .
C(2) C(3) C(4) C(14) 168.9(3) no . . . .
C(3) C(4) C(5) C(6) 0.9(6) no . . . .
C(3) C(4) C(14) C(15) 69.2(5) no . . . .
C(3) C(4) C(14) C(16) -171.9(3) no . . . .
C(3) C(4) C(14) C(17) -52.2(5) no . . . .
C(5) C(4) C(14) C(15) -113.0(4) no . . . .
C(5) C(4) C(14) C(16) 6.0(5) no . . . .
C(5) C(4) C(14) C(17) 125.7(4) no . . . .
C(14) C(4) C(5) C(6) -177.1(3) no . . . .
C(4) C(5) C(6) C(7) 4.0(6) no . . . .
C(4) C(5) C(6) C(18) -177.1(4) no . . . .
C(5) C(6) C(7) C(2) -1.0(6) no . . . .
C(5) C(6) C(18) C(19) 63.9(6) no . . . .
C(5) C(6) C(18) C(20) -55.2(5) no . . . .
C(5) C(6) C(18) C(21) -175.0(3) no . . . .
C(7) C(6) C(18) C(19) -117.2(5) no . . . .
C(7) C(6) C(18) C(20) 123.7(5) no . . . .
C(7) C(6) C(18) C(21) 3.9(6) no . . . .
C(18) C(6) C(7) C(2) -180.0(4) no . . . .
C(1) C(8) C(9) O(2) -7.3(8) no . . . .
C(1) C(8) C(9) C(10) 171.5(5) no . . . .
C(1) C(8) C(13) C(12) -174.5(5) no . . . .
C(9) C(8) C(13) C(12) -1.5(8) no . . . .
C(13) C(8) C(9) O(2) 179.3(5) no . . . .
C(13) C(8) C(9) C(10) -1.9(8) no . . . .
O(2) C(9) C(10) C(11) -177.1(5) no . . . .
O(2) C(9) C(10) C(22) 5.1(8) no . . . .
C(8) C(9) C(10) C(11) 4.1(8) no . . . .
C(8) C(9) C(10) C(22) -173.7(5) no . . . .
C(9) C(10) C(11) C(12) -3.2(9) no . . . .
C(9) C(10) C(22) C(23) -179.2(5) no . . . .
C(9) C(10) C(22) C(24) -59.1(7) no . . . .
C(9) C(10) C(22) C(25) 61.1(7) no . . . .
C(11) C(10) C(22) C(23) 3.1(8) no . . . .
C(11) C(10) C(22) C(24) 123.2(6) no . . . .
C(11) C(10) C(22) C(25) -116.5(6) no . . . .
C(22) C(10) C(11) C(12) 174.6(5) no . . . .
C(10) C(11) C(12) C(13) 0.1(9) no . . . .
C(10) C(11) C(12) C(26) -175.5(5) no . . . .
C(11) C(12) C(13) C(8) 2.4(8) no . . . .
C(11) C(12) C(26) C(27) 69.0(7) no . . . .
C(11) C(12) C(26) C(28) -50.0(7) no . . . .
C(11) C(12) C(26) C(29) -171.9(5) no . . . .
C(13) C(12) C(26) C(27) -106.3(5) no . . . .
C(13) C(12) C(26) C(28) 134.7(5) no . . . .
C(13) C(12) C(26) C(29) 12.7(8) no . . . .
C(26) C(12) C(13) C(8) 177.9(5) no . . . .
C(30) C(32) C(34) C(35) 118.8(5) no . . . .
C(30) C(32) C(34) C(39) -63.6(5) no . . . .
C(31) C(32) C(34) C(35) -2.2(5) no . . . .
C(31) C(32) C(34) C(39) 175.4(4) no . . . .
C(33) C(32) C(34) C(35) -120.3(5) no . . . .
C(33) C(32) C(34) C(39) 57.3(6) no . . . .
C(32) C(34) C(35) C(36) 175.5(4) no . . . .
C(32) C(34) C(39) O(3) 10.1(6) no . . . .
C(32) C(34) C(39) C(38) -170.8(4) no . . . .
C(35) C(34) C(39) O(3) -172.2(4) no . . . .
C(35) C(34) C(39) C(38) 7.0(6) no . . . .
C(39) C(34) C(35) C(36) -2.4(6) no . . . .
C(34) C(35) C(36) C(37) -4.0(6) no . . . .
C(34) C(35) C(36) C(40) 175.6(4) no . . . .
C(35) C(36) C(37) C(38) 6.0(6) no . . . .
C(35) C(36) C(40) C(41) -0.5(6) no . . . .
C(35) C(36) C(40) C(42) 119.7(4) no . . . .
C(35) C(36) C(40) C(43) -121.2(5) no . . . .
C(37) C(36) C(40) C(41) 179.1(4) no . . . .
C(37) C(36) C(40) C(42) -60.7(6) no . . . .
C(37) C(36) C(40) C(43) 58.4(5) no . . . .
C(40) C(36) C(37) C(38) -173.6(4) no . . . .
C(36) C(37) C(38) C(1) 175.7(4) no . . . .
C(36) C(37) C(38) C(39) -1.7(6) no . . . .
C(1) C(38) C(39) O(3) -3.4(6) no . . . .
C(1) C(38) C(39) C(34) 177.4(3) no . . . .
C(37) C(38) C(39) O(3) 174.0(4) no . . . .
C(37) C(38) C(39) C(34) -5.2(6) no . . . .
